data_1540945
loop_
_publ_author_name
'Seropegin, Yu.D.'
'Bodak, O.I.'
'Borisenko, O.L.'
'Kovachikova, M.V.'
'Nikiforov, V.N.'
'Kochetkov, Yu.V.'

_publ_section_title
;
 Investigation of phase relationships and physical properties of Yb-Pd-Ge
 compounds
;
_journal_name_full 'Journal of Alloys Compd.'
_journal_page_first 259
_journal_page_last 263
_journal_volume 216
_journal_year 1994
_chemical_formula_sum 'Ge2 Pd2 Yb'
_chemical_name_systematic 'Ge2 Yb Pd2'
_space_group_IT_number 139
_symmetry_space_group_name_Hall '-I 4 2'
_symmetry_space_group_name_H-M 'I 4/m m m'
_cell_angle_alpha 90
_cell_angle_beta 90
_cell_angle_gamma 90
_cell_formula_units_Z 2
_cell_length_a 4.2841
_cell_length_b 4.2841
_cell_length_c 10.001
_cell_volume 183.553
_citation_journal_id_ASTM JALCEU
_cod_data_source_file Seropegin_JALCEU_1994_1012.cif
_cod_data_source_block Ge2Pd2Yb1
_cod_original_cell_volume 183.5535
_cod_original_formula_sum 'Ge2 Pd2 Yb1'
_cod_database_code 1540945

loop_
_symmetry_equiv_pos_as_xyz
x,y,z
-y,x,z
-x,-y,z
y,-x,z
x,-y,-z
y,x,-z
-x,y,-z
-y,-x,-z
-x,-y,-z
y,-x,-z
x,y,-z
-y,x,-z
-x,y,z
-y,-x,z
x,-y,z
y,x,z
x+1/2,y+1/2,z+1/2
-y+1/2,x+1/2,z+1/2
-x+1/2,-y+1/2,z+1/2
y+1/2,-x+1/2,z+1/2
x+1/2,-y+1/2,-z+1/2
y+1/2,x+1/2,-z+1/2
-x+1/2,y+1/2,-z+1/2
-y+1/2,-x+1/2,-z+1/2
-x+1/2,-y+1/2,-z+1/2
y+1/2,-x+1/2,-z+1/2
x+1/2,y+1/2,-z+1/2
-y+1/2,x+1/2,-z+1/2
-x+1/2,y+1/2,z+1/2
-y+1/2,-x+1/2,z+1/2
x+1/2,-y+1/2,z+1/2
y+1/2,x+1/2,z+1/2

loop_
_atom_site_label
_atom_site_type_symbol
_atom_site_fract_x
_atom_site_fract_y
_atom_site_fract_z
_atom_site_occupancy
_atom_site_U_iso_or_equiv
Yb1 Yb 0 0 0 1 0.0
Ge1 Ge 0 0 0.375 1 0.0
Pd1 Pd 0 0.5 0.25 1 0.0
